data_7034018
loop_
_publ_author_name
'Zhang, Ming-Dao'
'Shi, Zhi-Qiang'
'Chen, Min-Dong'
'Zheng, He-Gen'

_publ_section_title
;
 Chiral crystallization and optical properties of three metal complexes
 based on two non-centrosymmetric tripodal ligands.
;
_journal_issue 12
_journal_name_full 'Dalton transactions (Cambridge, England : 2003)'
_journal_page_first 5818
_journal_page_last 5825
_journal_paper_doi 10.1039/c5dt00292c
_journal_volume 44
_journal_year 2015
_chemical_absolute_configuration ad
_chemical_formula_moiety 'C82 H88 Cd2 N10 O14'
_chemical_formula_sum 'C82 H88 Cd2 N10 O14'
_chemical_formula_weight 1662.42
_chemical_name_systematic
; 
 ? 
;
_space_group_IT_number 1
_symmetry_cell_setting triclinic
_symmetry_space_group_name_Hall 'P 1'
_symmetry_space_group_name_H-M 'P 1'
_atom_sites_solution_hydrogens geom
_atom_sites_solution_primary direct
_atom_sites_solution_secondary difmap
_audit_creation_method SHELXL-97
_audit_update_record
;
2014-11-09 deposited with the CCDC.
2015-02-12 downloaded from the CCDC.
;
_cell_angle_alpha 89.991(2)
_cell_angle_beta 90.030(1)
_cell_angle_gamma 112.009(3)
_cell_formula_units_Z 1
_cell_length_a 10.971(3)
_cell_length_b 12.137(3)
_cell_length_c 15.696(4)
_cell_measurement_temperature 296(2)
_cell_measurement_theta_max 27.688
_cell_measurement_theta_min 2.227
_cell_volume 1937.7(9)
_computing_structure_refinement 'SHELXL-97 (Sheldrick, 1997)'
_computing_structure_solution 'SHELXS-97 (Sheldrick, 1990)'
_diffrn_ambient_temperature 296(2)
_diffrn_measured_fraction_theta_full 0.984
_diffrn_measured_fraction_theta_max 0.984
_diffrn_radiation_monochromator graphite
_diffrn_radiation_source 'fine-focus sealed tube'
_diffrn_radiation_type MoK\a
_diffrn_radiation_wavelength 0.71073
_diffrn_reflns_av_R_equivalents 0.1146
_diffrn_reflns_av_sigmaI/netI 0.0569
_diffrn_reflns_limit_h_max 13
_diffrn_reflns_limit_h_min -13
_diffrn_reflns_limit_k_max 12
_diffrn_reflns_limit_k_min -14
_diffrn_reflns_limit_l_max 15
_diffrn_reflns_limit_l_min -18
_diffrn_reflns_number 9757
_diffrn_reflns_theta_full 25.00
_diffrn_reflns_theta_max 25.00
_diffrn_reflns_theta_min 1.81
_exptl_absorpt_coefficient_mu 0.620
_exptl_absorpt_correction_T_max 0.841
_exptl_absorpt_correction_T_min 0.800
_exptl_absorpt_correction_type multi-scan
_exptl_crystal_colour yellow
_exptl_crystal_density_diffrn 1.425
_exptl_crystal_density_method 'not measured'
_exptl_crystal_description block
_exptl_crystal_F_000 858
_exptl_crystal_size_max 0.36
_exptl_crystal_size_mid 0.34
_exptl_crystal_size_min 0.28
_refine_diff_density_max 1.262
_refine_diff_density_min -1.459
_refine_diff_density_rms 0.126
_refine_ls_abs_structure_details 'Flack H D (1983), Acta Cryst. A39, 876-881'
_refine_ls_abs_structure_Flack 0.02(3)
_refine_ls_extinction_method none
_refine_ls_goodness_of_fit_ref 1.012
_refine_ls_hydrogen_treatment constr
_refine_ls_matrix_type full
_refine_ls_number_parameters 959
_refine_ls_number_reflns 8167
_refine_ls_number_restraints 50
_refine_ls_restrained_S_all 1.012
_refine_ls_R_factor_all 0.0716
_refine_ls_R_factor_gt 0.0706
_refine_ls_shift/su_max 0.063
_refine_ls_shift/su_mean 0.007
_refine_ls_structure_factor_coef Fsqd
_refine_ls_weighting_details 'calc w=1/[\s^2^(Fo^2^)+(0.1662P)^2^+0.0000P] where P=(Fo^2^+2Fc^2^)/3'
_refine_ls_weighting_scheme calc
_refine_ls_wR_factor_gt 0.1836
_refine_ls_wR_factor_ref 0.1853
_reflns_number_gt 7884
_reflns_number_total 8167
_reflns_threshold_expression >2sigma(I)
_cod_data_source_file c5dt00292c2.cif
_cod_data_source_block 2345
_cod_depositor_comments
;
The following automatic conversions were performed:

'_symmetry_cell_setting' value 'Triclinic' changed to 'triclinic'
according to
/usr/data/users/saulius/crontab/automatic-downloads/rss-feeds/RSC/lib/dictionaries/cif_core.dic
dictionary named 'cif_core.dic' version 2.4.2 from 2011-04-26.

Automatic conversion script
Id: cif_fix_values 3008 2015-01-20 13:52:24Z robertas 

 Adding full bibliography for 7034016--7034018.cif.
;
_cod_original_cell_volume 1937.8(9)
_cod_original_sg_symbol_Hall P1
_cod_original_sg_symbol_H-M P1
_cod_database_code 7034018

loop_
_symmetry_equiv_pos_as_xyz
'x, y, z'

loop_
_atom_site_label
_atom_site_type_symbol
_atom_site_fract_x
_atom_site_fract_y
_atom_site_fract_z
_atom_site_U_iso_or_equiv
_atom_site_adp_type
_atom_site_occupancy
_atom_site_symmetry_multiplicity
_atom_site_calc_flag
_atom_site_refinement_flags
C1 C -0.4620(6) -0.5427(5) 1.4129(4) 0.0569(17) Uani 1 1 d .
H1 H -0.5214 -0.6180 1.4274 0.068 Uiso 1 1 calc R
C2 C -0.3894(6) -0.5182(6) 1.3418(4) 0.0552(16) Uani 1 1 d .
H2 H -0.3864 -0.5710 1.2997 0.066 Uiso 1 1 calc R
C3 C -0.3535(5) -0.3572(5) 1.4192(4) 0.0504(14) Uani 1 1 d .
H3 H -0.3198 -0.2783 1.4367 0.060 Uiso 1 1 calc R
C4 C -0.1473(6) -0.3694(5) 1.2437(4) 0.0493(14) Uani 1 1 d .
H4 H -0.1562 -0.4477 1.2533 0.059 Uiso 1 1 calc R
C5 C -0.2267(5) -0.3250(5) 1.2846(3) 0.0467(13) Uani 1 1 d .
C6 C -0.2168(6) -0.2084(6) 1.2693(4) 0.0579(16) Uani 1 1 d .
H6 H -0.2733 -0.1789 1.2967 0.069 Uiso 1 1 calc R
C7 C -0.1233(6) -0.1372(6) 1.2135(4) 0.0541(15) Uani 1 1 d .
H7 H -0.1151 -0.0591 1.2040 0.065 Uiso 1 1 calc R
C8 C -0.0407(5) -0.1843(5) 1.1712(4) 0.0479(13) Uani 1 1 d .
C9 C -0.0514(6) -0.2987(5) 1.1868(4) 0.0540(15) Uani 1 1 d .
H9 H 0.0046 -0.3293 1.1598 0.065 Uiso 1 1 calc R
C10 C 0.1174(6) -0.1516(5) 1.0535(4) 0.0544(15) Uani 1 1 d .
C11 C 0.0401(6) -0.2447(6) 0.9994(4) 0.0585(17) Uani 1 1 d .
H11 H -0.0505 -0.2790 1.0068 0.070 Uiso 1 1 calc R
C12 C 0.0999(7) -0.2842(6) 0.9356(4) 0.0581(16) Uani 1 1 d .
H12 H 0.0485 -0.3445 0.8996 0.070 Uiso 1 1 calc R
C13 C 0.2378(6) -0.2350(5) 0.9237(3) 0.0508(14) Uani 1 1 d .
C14 C 0.3098(6) -0.1439(6) 0.9786(4) 0.0561(15) Uani 1 1 d .
H14 H 0.4005 -0.1093 0.9719 0.067 Uiso 1 1 calc R
C15 C 0.2522(6) -0.1037(6) 1.0415(4) 0.0567(16) Uani 1 1 d .
H15 H 0.3041 -0.0431 1.0771 0.068 Uiso 1 1 calc R
C16 C 0.2995(7) -0.2753(5) 0.8546(4) 0.0571(15) Uani 1 1 d .
C17 C 0.2621(8) -0.3911(6) 0.8301(5) 0.075(2) Uani 1 1 d .
H17 H 0.1949 -0.4495 0.8594 0.090 Uiso 1 1 calc R
C18 C 0.3224(9) -0.4232(6) 0.7626(6) 0.082(2) Uani 1 1 d .
H18 H 0.2950 -0.5034 0.7489 0.099 Uiso 1 1 calc R
C19 C 0.4616(8) -0.2336(7) 0.7452(5) 0.074(2) Uani 1 1 d .
H19 H 0.5342 -0.1789 0.7176 0.089 Uiso 1 1 calc R
C20 C 0.4071(8) -0.1959(6) 0.8110(5) 0.074(2) Uani 1 1 d .
H20 H 0.4418 -0.1164 0.8271 0.089 Uiso 1 1 calc R
C21 C 0.1061(6) 0.0181(5) 1.1293(4) 0.0495(14) Uani 1 1 d .
C22 C 0.1615(7) 0.0701(6) 1.2060(4) 0.0622(17) Uani 1 1 d .
H22 H 0.1698 0.0223 1.2502 0.075 Uiso 1 1 calc R
C23 C 0.2045(7) 0.1919(6) 1.2178(4) 0.0629(18) Uani 1 1 d .
H23 H 0.2414 0.2245 1.2697 0.075 Uiso 1 1 calc R
C24 C 0.1935(5) 0.2666(6) 1.1530(4) 0.0509(14) Uani 1 1 d .
C25 C 0.1384(6) 0.2111(6) 1.0762(4) 0.0578(17) Uani 1 1 d .
H25 H 0.1308 0.2581 1.0313 0.069 Uiso 1 1 calc R
C26 C 0.0959(7) 0.0922(6) 1.0648(4) 0.0595(17) Uani 1 1 d .
H26 H 0.0591 0.0596 1.0128 0.071 Uiso 1 1 calc R
C27 C 0.2398(5) 0.3953(5) 1.1640(4) 0.0504(14) Uani 1 1 d .
C28 C 0.3119(7) 0.4506(7) 1.2351(6) 0.075(2) Uani 1 1 d .
H28 H 0.3290 0.4052 1.2777 0.090 Uiso 1 1 calc R
C29 C 0.3596(8) 0.5760(7) 1.2431(6) 0.077(2) Uani 1 1 d .
H29 H 0.4094 0.6105 1.2909 0.093 Uiso 1 1 calc R
C30 C 0.2634(10) 0.5932(7) 1.1208(6) 0.090(3) Uani 1 1 d .
H30 H 0.2440 0.6411 1.0810 0.109 Uiso 1 1 calc R
C31 C 0.2118(9) 0.4694(7) 1.1062(5) 0.077(2) Uani 1 1 d .
H31 H 0.1598 0.4379 1.0587 0.092 Uiso 1 1 calc R
C32 C 0.2488(6) -0.3915(6) 0.5148(6) 0.0664(18) Uani 1 1 d .
C33 C 0.1404(7) -0.3625(6) 0.4659(5) 0.0701(18) Uani 1 1 d .
C34 C 0.0363(9) -0.4743(9) 0.4383(9) 0.128(3) Uani 1 1 d .
H34A H 0.0549 -0.4934 0.3817 0.193 Uiso 1 1 calc R
H34B H -0.0469 -0.4651 0.4388 0.193 Uiso 1 1 calc R
H34C H 0.0330 -0.5371 0.4765 0.193 Uiso 1 1 calc R
C35 C 0.1919(7) -0.2890(8) 0.3857(5) 0.085 Uani 1 1 d .
H35A H 0.2873 -0.2560 0.3862 0.102 Uiso 1 1 calc R
H35B H 0.1631 -0.3390 0.3357 0.102 Uiso 1 1 calc R
C36 C 0.1409(7) -0.1911(6) 0.3827(5) 0.0692(19) Uani 1 1 d .
H36A H 0.1027 -0.1881 0.3274 0.083 Uiso 1 1 calc R
H36B H 0.2107 -0.1150 0.3938 0.083 Uiso 1 1 calc R
C37 C 0.0382(5) -0.2210(5) 0.4512(4) 0.0529(14) Uani 1 1 d .
H37 H -0.0427 -0.2804 0.4281 0.063 Uiso 1 1 calc R
C38 C 0.0892(5) -0.2823(5) 0.5225(4) 0.0549(14) Uani 1 1 d .
C39 C -0.0204(8) -0.3534(7) 0.5802(7) 0.087(3) Uani 1 1 d .
H39A H 0.0104 -0.3987 0.6188 0.130 Uiso 1 1 calc R
H39B H -0.0917 -0.4064 0.5469 0.130 Uiso 1 1 calc R
H39C H -0.0503 -0.3009 0.6121 0.130 Uiso 1 1 calc R
C40 C 0.2005(7) -0.1875(8) 0.5737(5) 0.0667(18) Uani 1 1 d .
H40A H 0.1664 -0.1344 0.6010 0.100 Uiso 1 1 calc R
H40B H 0.2703 -0.1434 0.5357 0.100 Uiso 1 1 calc R
H40C H 0.2336 -0.2262 0.6160 0.100 Uiso 1 1 calc R
C41 C 0.0060(5) -0.1154(5) 0.4819(4) 0.0499(13) Uani 1 1 d .
C42 C -0.2471(5) 0.1191(5) 0.6202(5) 0.0605(18) Uani 1 1 d .
C43 C -0.3604(5) 0.1417(5) 0.6619(4) 0.0512(14) Uani 1 1 d .
C44 C -0.3552(8) 0.1112(8) 0.7585(6) 0.088(2) Uani 1 1 d .
H44A H -0.3962 0.0268 0.7664 0.132 Uiso 1 1 calc R
H44B H -0.4009 0.1502 0.7915 0.132 Uiso 1 1 calc R
H44C H -0.2652 0.1379 0.7768 0.132 Uiso 1 1 calc R
C45 C -0.3552(5) 0.2730(5) 0.6521(6) 0.0632(19) Uani 1 1 d .
C46 C -0.3245(6) 0.3150(7) 0.5602(7) 0.091(2) Uani 1 1 d .
H46A H -0.3366 0.3887 0.5529 0.137 Uiso 1 1 calc R
H46B H -0.3824 0.2564 0.5225 0.137 Uiso 1 1 calc R
H46C H -0.2350 0.3263 0.5473 0.137 Uiso 1 1 calc R
C47 C -0.2579(10) 0.3659(8) 0.7101(11) 0.117(4) Uani 1 1 d .
H47A H -0.1717 0.3644 0.7026 0.175 Uiso 1 1 calc R
H47B H -0.2845 0.3482 0.7684 0.175 Uiso 1 1 calc R
H47C H -0.2564 0.4433 0.6958 0.175 Uiso 1 1 calc R
C48 C -0.4989(5) 0.2558(5) 0.6751(5) 0.0666(17) Uani 1 1 d .
H48 H -0.5043 0.2603 0.7372 0.080 Uiso 1 1 calc R
C49 C -0.5347(6) 0.3560(7) 0.6371(7) 0.104(2) Uani 1 1 d U
C50 C -0.5848(6) 0.1307(7) 0.6483(6) 0.068(2) Uani 1 1 d .
H50A H -0.6395 0.1331 0.6003 0.081 Uiso 1 1 calc R
H50B H -0.6415 0.0894 0.6949 0.081 Uiso 1 1 calc R
C51 C -0.4946(5) 0.0671(5) 0.6236(5) 0.0612(18) Uani 1 1 d .
H51A H -0.4886 0.0627 0.5621 0.073 Uiso 1 1 calc R
H51B H -0.5268 -0.0129 0.6466 0.073 Uiso 1 1 calc R
C52 C 0.0226(6) -0.0512(6) 0.7178(4) 0.0517(16) Uani 1 1 d .
H52 H -0.0309 -0.1281 0.7022 0.062 Uiso 1 1 calc R
C53 C 0.0997(6) -0.0216(5) 0.7893(4) 0.0516(14) Uani 1 1 d .
H53 H 0.1085 -0.0735 0.8302 0.062 Uiso 1 1 calc R
C54 C 0.1203(5) 0.1373(5) 0.7161(4) 0.0488(13) Uani 1 1 d .
H54 H 0.1495 0.2167 0.6999 0.059 Uiso 1 1 calc R
C55 C 0.3461(6) 0.1281(5) 0.8823(4) 0.0547(14) Uani 1 1 d .
H55 H 0.3393 0.0508 0.8710 0.066 Uiso 1 1 calc R
C56 C 0.2565(6) 0.1712(5) 0.8473(3) 0.0463(13) Uani 1 1 d .
C57 C 0.4461(6) 0.2014(5) 0.9343(4) 0.0552(14) Uani 1 1 d .
H57 H 0.5049 0.1715 0.9584 0.066 Uiso 1 1 calc R
C58 C 0.4610(6) 0.3179(5) 0.9513(3) 0.0518(14) Uani 1 1 d .
C59 C 0.3651(6) 0.3565(6) 0.9159(4) 0.0547(15) Uani 1 1 d .
H59 H 0.3690 0.4327 0.9281 0.066 Uiso 1 1 calc R
C60 C 0.2670(5) 0.2850(5) 0.8644(4) 0.0464(13) Uani 1 1 d .
H60 H 0.2070 0.3138 0.8407 0.056 Uiso 1 1 calc R
C61 C 0.6090(7) 0.5896(6) 1.0615(4) 0.0601(18) Uani 1 1 d .
H61 H 0.5846 0.5544 1.1147 0.072 Uiso 1 1 calc R
C62 C 0.6076(6) 0.5194(5) 0.9911(4) 0.0531(15) Uani 1 1 d .
C63 C 0.6403(7) 0.5714(6) 0.9125(4) 0.0638(18) Uani 1 1 d .
H63 H 0.6375 0.5251 0.8648 0.077 Uiso 1 1 calc R
C64 C 0.6773(7) 0.6922(6) 0.9047(4) 0.0599(17) Uani 1 1 d .
H64 H 0.6984 0.7260 0.8509 0.072 Uiso 1 1 calc R
C65 C 0.6846(6) 0.7659(5) 0.9737(4) 0.0491(14) Uani 1 1 d .
C66 C 0.6461(6) 0.7109(6) 1.0531(4) 0.0547(16) Uani 1 1 d .
H66 H 0.6456 0.7566 1.1005 0.066 Uiso 1 1 calc R
C67 C 0.7303(5) 0.8966(5) 0.9653(4) 0.0475(14) Uani 1 1 d .
C68 C 0.6961(7) 0.9674(7) 1.0224(5) 0.0621(18) Uani 1 1 d .
H68 H 0.6392 0.9331 1.0673 0.075 Uiso 1 1 calc R
C69 C 0.7474(8) 1.0891(7) 1.0119(6) 0.072(2) Uani 1 1 d .
H69 H 0.7230 1.1350 1.0507 0.087 Uiso 1 1 calc R
C70 C 0.8604(7) 1.0783(6) 0.8967(5) 0.0670(19) Uani 1 1 d .
H70 H 0.9174 1.1156 0.8526 0.080 Uiso 1 1 calc R
C71 C 0.8153(6) 0.9556(6) 0.9003(5) 0.0614(17) Uani 1 1 d .
H71 H 0.8415 0.9132 0.8596 0.074 Uiso 1 1 calc R
C72 C 0.6186(6) 0.3479(5) 1.0692(4) 0.0520(15) Uani 1 1 d .
C73 C 0.7548(7) 0.3915(6) 1.0797(5) 0.0615(18) Uani 1 1 d .
H73 H 0.8089 0.4478 1.0420 0.074 Uiso 1 1 calc R
C74 C 0.5399(6) 0.2626(6) 1.1236(4) 0.0571(16) Uani 1 1 d .
H74 H 0.4491 0.2340 1.1170 0.068 Uiso 1 1 calc R
C75 C 0.5943(7) 0.2188(6) 1.1878(4) 0.0615(17) Uani 1 1 d .
H75 H 0.5393 0.1592 1.2230 0.074 Uiso 1 1 calc R
C76 C 0.8090(6) 0.3508(6) 1.1462(5) 0.0619(17) Uani 1 1 d .
H76 H 0.8995 0.3826 1.1549 0.074 Uiso 1 1 calc R
C77 C 0.7274(6) 0.2607(5) 1.2015(4) 0.0554(15) Uani 1 1 d .
C78 C 0.7820(6) 0.2143(5) 1.2725(4) 0.0662(17) Uani 1 1 d DU
C79 C 0.6967(7) 0.1650(11) 1.3483(6) 0.115 Uani 1 1 d DU
H79 H 0.6103 0.1606 1.3495 0.138 Uiso 1 1 calc R
C80 C 0.7492(11) 0.1262(13) 1.4163(8) 0.127(4) Uani 1 1 d DU
H80 H 0.6988 0.0984 1.4650 0.153 Uiso 1 1 calc R
N9 N 0.8793(6) 0.1279(6) 1.4129(4) 0.0958(17) Uani 1 1 d DU
C81 C 0.9517(9) 0.1843(11) 1.3540(6) 0.129 Uani 1 1 d DU
H81 H 1.0414 0.2005 1.3576 0.155 Uiso 1 1 calc R
C82 C 0.9045(7) 0.2242(9) 1.2832(6) 0.118 Uani 1 1 d DU
H82 H 0.9641 0.2607 1.2401 0.142 Uiso 1 1 calc R
Cd1 Cd -0.04420(3) 0.07657(3) 0.54145(2) 0.05026(10) Uani 1 1 d .
Cd2 Cd 0.46696(3) -0.41938(3) 0.58775(2) 0.04892(10) Uani 1 1 d .
N1 N 0.0585(6) -0.1081(5) 1.1180(4) 0.0600(14) Uani 1 1 d .
N2 N -0.4378(4) -0.4420(5) 1.4622(3) 0.0496(12) Uani 1 1 d .
N3 N -0.3195(5) -0.3964(4) 1.3452(3) 0.0498(12) Uani 1 1 d .
N4 N 0.4140(6) -0.3486(5) 0.7178(4) 0.0656(14) Uani 1 1 d .
N5 N 0.3373(7) 0.6464(6) 1.1866(5) 0.081(2) Uani 1 1 d .
N6 N 0.0361(4) 0.0503(4) 0.6722(3) 0.0482(11) Uani 1 1 d .
N7 N 0.1604(4) 0.0980(4) 0.7886(3) 0.0444(11) Uani 1 1 d .
N8 N 0.5637(6) 0.3936(5) 1.0021(3) 0.0624(14) Uani 1 1 d .
N10 N 0.8301(6) 1.1449(6) 0.9494(4) 0.0710(18) Uani 1 1 d .
O1 O -0.4836(8) 0.4555(6) 0.6696(5) 0.142(2) Uani 1 1 d U
O2 O -0.6174(5) 0.3322(6) 0.5763(6) 0.148(2) Uani 1 1 d .
O3 O -0.1362(4) 0.1948(4) 0.6175(4) 0.0727(15) Uani 1 1 d .
O4 O -0.2721(4) 0.0181(4) 0.5883(5) 0.0809(18) Uani 1 1 d .
O5 O -0.1008(4) -0.1348(4) 0.5185(4) 0.0647(13) Uani 1 1 d .
O6 O 0.0858(5) -0.0111(4) 0.4710(4) 0.0644(13) Uani 1 1 d .
O7 O 0.2180(5) -0.4839(5) 0.5569(5) 0.085 Uani 1 1 d .
O8 O 0.3656(5) -0.3196(5) 0.5090(4) 0.0793(14) Uani 1 1 d .
O9 O 0.1369(5) 0.2622(5) 0.5283(4) 0.0773(16) Uani 1 1 d .
H9A H 0.1147 0.3173 0.5478 0.116 Uiso 1 1 d R
H9B H 0.2020 0.2597 0.5565 0.116 Uiso 1 1 d R
O10 O 0.6680(5) -0.2385(6) 0.6049(4) 0.0808(17) Uani 1 1 d .
H10A H 0.7331 -0.2584 0.6151 0.121 Uiso 1 1 d R
H10B H 0.6823 -0.1977 0.5593 0.121 Uiso 1 1 d R
O11 O 0.0578(8) 0.3763(7) 0.7138(6) 0.117(3) Uani 1 1 d .
H11D H -0.0009 0.3221 0.6859 0.140 Uiso 1 1 d R
H11C H 0.1153 0.4209 0.6797 0.175 Uiso 1 1 d R
O12 O 0.9855(9) 0.3923(8) 0.9037(8) 0.146(4) Uani 1 1 d .
H12A H 0.9881 0.3492 0.8616 0.220 Uiso 1 1 d R
H12C H 0.9732 0.3518 0.9493 0.220 Uiso 1 1 d R
O13 O 0.3261(12) 0.1522(10) 0.4122(6) 0.162(5) Uani 1 1 d .
H13D H 0.2528 0.1029 0.4301 0.194 Uiso 1 1 d R
H13C H 0.3708 0.1912 0.4541 0.243 Uiso 1 1 d R
O14 O 0.5528(11) 0.8826(9) 0.4350(9) 0.082(3) Uani 0.50 1 d P
H14A H 0.5201 0.8344 0.3942 0.122 Uiso 1 1 d R
H14B H 0.5062 0.9240 0.4435 0.122 Uiso 1 1 d R
O15 O 0.4930(13) 0.8903(10) 0.2028(11) 0.106(5) Uani 0.50 1 d P
H15D H 0.4509 0.8261 0.2292 0.127 Uiso 1 1 d R
H15C H 0.5210 0.9472 0.2383 0.159 Uiso 1 1 d R

loop_
_atom_site_aniso_label
_atom_site_aniso_U_11
_atom_site_aniso_U_22
_atom_site_aniso_U_33
_atom_site_aniso_U_23
_atom_site_aniso_U_13
_atom_site_aniso_U_12
C1 0.068(3) 0.039(3) 0.060(3) 0.002(2) 0.004(3) 0.016(2)
C2 0.069(3) 0.049(3) 0.045(3) -0.004(2) 0.008(3) 0.019(3)
C3 0.060(3) 0.043(3) 0.047(3) -0.004(2) 0.011(2) 0.019(2)
C4 0.069(3) 0.043(3) 0.039(3) 0.001(2) 0.006(2) 0.025(2)
C5 0.054(2) 0.054(3) 0.034(2) -0.004(2) 0.000(2) 0.022(2)
C6 0.073(3) 0.061(3) 0.047(3) -0.003(2) 0.013(3) 0.034(3)
C7 0.076(3) 0.046(3) 0.043(3) 0.002(2) 0.010(3) 0.025(2)
C8 0.063(3) 0.046(3) 0.039(2) 0.006(2) 0.006(2) 0.026(2)
C9 0.074(3) 0.048(3) 0.043(3) -0.006(2) 0.014(3) 0.027(2)
C10 0.083(3) 0.046(3) 0.040(3) 0.004(2) 0.013(3) 0.031(2)
C11 0.075(3) 0.063(3) 0.038(3) -0.003(2) 0.008(3) 0.026(3)
C12 0.084(3) 0.053(3) 0.038(3) -0.003(2) 0.004(3) 0.027(3)
C13 0.072(3) 0.052(3) 0.039(3) 0.013(2) 0.012(2) 0.035(2)
C14 0.071(3) 0.050(3) 0.052(3) 0.008(2) 0.015(3) 0.028(2)
C15 0.078(3) 0.047(3) 0.046(3) 0.005(2) 0.009(3) 0.025(3)
C16 0.093(3) 0.050(3) 0.038(3) 0.011(2) 0.016(3) 0.038(3)
C17 0.105(4) 0.050(3) 0.065(4) 0.011(3) 0.039(4) 0.023(3)
C18 0.129(6) 0.029(3) 0.084(5) 0.009(3) 0.034(4) 0.024(3)
C19 0.097(4) 0.061(4) 0.069(4) 0.003(3) 0.023(4) 0.036(3)
C20 0.095(4) 0.049(3) 0.079(4) 0.002(3) 0.034(4) 0.029(3)
C21 0.067(3) 0.049(3) 0.038(3) 0.001(2) 0.008(2) 0.030(2)
C22 0.093(4) 0.052(3) 0.047(3) 0.001(2) -0.013(3) 0.033(3)
C23 0.087(4) 0.062(3) 0.042(3) 0.001(3) -0.014(3) 0.031(3)
C24 0.059(2) 0.056(3) 0.044(3) -0.001(2) 0.001(2) 0.030(2)
C25 0.074(3) 0.058(3) 0.043(3) 0.003(2) -0.004(3) 0.027(3)
C26 0.087(3) 0.066(3) 0.033(3) -0.001(2) 0.005(3) 0.037(3)
C27 0.055(2) 0.052(3) 0.051(3) -0.001(2) 0.006(2) 0.027(2)
C28 0.086(3) 0.061(3) 0.090(5) -0.019(3) -0.027(4) 0.041(3)
C29 0.090(4) 0.061(4) 0.085(5) -0.013(4) -0.013(4) 0.034(3)
C30 0.144(6) 0.064(4) 0.074(5) 0.022(3) 0.016(5) 0.052(4)
C31 0.110(5) 0.064(4) 0.064(4) 0.009(3) 0.001(4) 0.041(3)
C32 0.065(2) 0.066(3) 0.090(5) -0.002(3) 0.002(3) 0.050(2)
C33 0.096(3) 0.069(3) 0.072(4) -0.011(3) -0.013(3) 0.061(3)
C34 0.146(5) 0.125(5) 0.163(9) -0.079(5) -0.080(6) 0.107(4)
C35 0.107 0.126 0.067 0.013 0.014 0.093
C36 0.096(4) 0.067(3) 0.061(4) -0.004(3) -0.004(3) 0.049(3)
C37 0.060(2) 0.046(3) 0.063(3) -0.012(2) -0.015(3) 0.032(2)
C38 0.069(2) 0.052(3) 0.063(3) 0.001(2) -0.009(3) 0.045(2)
C39 0.089(4) 0.061(4) 0.123(7) 0.024(4) 0.020(5) 0.042(3)
C40 0.067(2) 0.090(4) 0.059(4) -0.009(3) -0.017(3) 0.047(3)
C41 0.057(2) 0.048(2) 0.058(3) -0.010(2) -0.023(2) 0.0349(19)
C42 0.048(2) 0.049(3) 0.094(5) 0.002(3) -0.015(3) 0.030(2)
C43 0.058(2) 0.040(2) 0.066(3) 0.002(2) -0.008(3) 0.030(2)
C44 0.128(4) 0.090(4) 0.077(5) 0.002(4) -0.022(4) 0.077(3)
C45 0.052(2) 0.038(3) 0.109(5) 0.000(3) -0.005(3) 0.027(2)
C46 0.076(3) 0.093(4) 0.131(6) 0.055(4) 0.039(4) 0.063(3)
C47 0.102(5) 0.059(4) 0.193(12) -0.043(6) -0.033(7) 0.034(4)
C48 0.074(3) 0.061(3) 0.088(4) 0.027(3) 0.019(3) 0.052(2)
C49 0.093(3) 0.112(3) 0.150(6) 0.079(3) 0.067(4) 0.086(2)
C50 0.055(3) 0.075(4) 0.081(4) 0.013(3) 0.006(3) 0.033(3)
C51 0.053(3) 0.043(3) 0.093(5) 0.010(3) -0.004(3) 0.023(2)
C52 0.054(3) 0.045(3) 0.049(3) -0.002(2) -0.003(3) 0.011(2)
C53 0.069(3) 0.052(3) 0.038(3) 0.010(2) 0.006(2) 0.029(2)
C54 0.064(2) 0.056(3) 0.038(3) -0.001(2) -0.011(2) 0.035(2)
C55 0.087(3) 0.049(3) 0.039(3) -0.003(2) -0.020(3) 0.038(2)
C56 0.066(3) 0.048(3) 0.029(2) 0.0015(19) -0.004(2) 0.026(2)
C57 0.083(3) 0.052(3) 0.046(3) -0.002(2) -0.024(3) 0.043(2)
C58 0.086(3) 0.046(3) 0.030(2) -0.0004(19) -0.023(2) 0.033(2)
C59 0.078(3) 0.052(3) 0.046(3) -0.005(2) -0.016(3) 0.037(2)
C60 0.061(2) 0.044(2) 0.042(3) 0.003(2) -0.011(2) 0.029(2)
C61 0.088(4) 0.049(3) 0.037(3) 0.004(2) -0.012(3) 0.018(3)
C62 0.074(3) 0.050(3) 0.039(3) 0.001(2) -0.016(3) 0.027(2)
C63 0.098(4) 0.053(3) 0.047(3) -0.006(3) -0.003(3) 0.036(3)
C64 0.088(4) 0.053(3) 0.041(3) 0.002(2) -0.001(3) 0.028(3)
C65 0.059(2) 0.051(3) 0.044(3) 0.002(2) -0.004(2) 0.028(2)
C66 0.076(3) 0.050(3) 0.038(3) 0.001(2) -0.005(3) 0.024(3)
C67 0.050(2) 0.046(3) 0.048(3) 0.000(2) -0.006(2) 0.019(2)
C68 0.078(3) 0.060(3) 0.054(3) 0.001(3) 0.007(3) 0.032(3)
C69 0.092(4) 0.055(3) 0.076(4) -0.004(3) -0.004(4) 0.035(3)
C70 0.065(3) 0.058(3) 0.077(4) 0.014(3) 0.002(3) 0.022(3)
C71 0.064(3) 0.063(3) 0.063(4) 0.012(3) 0.012(3) 0.029(3)
C72 0.071(3) 0.046(3) 0.044(3) 0.002(2) -0.019(3) 0.027(2)
C73 0.077(3) 0.046(3) 0.059(3) 0.007(3) -0.019(3) 0.020(3)
C74 0.068(3) 0.068(3) 0.046(3) 0.001(3) -0.014(3) 0.038(3)
C75 0.080(3) 0.071(4) 0.043(3) 0.008(3) -0.008(3) 0.039(3)
C76 0.070(3) 0.048(3) 0.072(4) -0.007(3) -0.027(3) 0.027(2)
C77 0.086(3) 0.048(3) 0.040(3) -0.010(2) -0.029(3) 0.035(2)
C78 0.107(4) 0.049(3) 0.056(3) -0.018(2) -0.044(3) 0.045(3)
C79 0.100 0.179 0.093 0.037 0.005 0.084
C80 0.129(2) 0.172(10) 0.090(7) 0.019(7) -0.010(7) 0.067(4)
N9 0.151(3) 0.079(3) 0.091(4) -0.040(3) -0.075(3) 0.081(3)
C81 0.129 0.209 0.077 0.058 0.057 0.094
C82 0.101 0.186 0.094 0.098 0.035 0.083
Cd1 0.06309(16) 0.04714(18) 0.0546(2) -0.01081(14) -0.02645(16) 0.03681(14)
Cd2 0.06278(17) 0.04815(18) 0.0503(2) 0.01021(14) 0.01507(15) 0.03742(14)
N1 0.087(3) 0.051(3) 0.047(3) 0.003(2) 0.019(2) 0.031(2)
N2 0.055(2) 0.055(2) 0.044(2) 0.0020(19) 0.011(2) 0.0272(19)
N3 0.062(2) 0.048(2) 0.043(2) -0.0043(19) 0.000(2) 0.0249(19)
N4 0.097(3) 0.048(2) 0.069(3) 0.019(2) 0.027(3) 0.047(2)
N5 0.110(4) 0.056(3) 0.085(4) -0.006(3) 0.017(4) 0.038(3)
N6 0.0590(19) 0.058(2) 0.042(2) -0.0020(19) -0.012(2) 0.0380(18)
N7 0.059(2) 0.049(2) 0.031(2) 0.0035(17) -0.0088(18) 0.0267(18)
N8 0.094(3) 0.047(2) 0.051(3) 0.001(2) -0.034(2) 0.031(2)
N10 0.074(3) 0.062(3) 0.075(4) 0.009(3) -0.014(3) 0.023(3)
O1 0.257(5) 0.112(2) 0.125(4) 0.064(2) 0.093(4) 0.149(3)
O2 0.057(2) 0.161(4) 0.237(6) 0.144(4) 0.027(3) 0.056(2)
O3 0.0616(19) 0.060(2) 0.111(4) -0.007(3) -0.011(3) 0.0386(18)
O4 0.0605(19) 0.058(2) 0.138(5) -0.023(3) -0.020(3) 0.0376(18)
O5 0.0547(18) 0.052(2) 0.098(3) -0.024(2) -0.015(2) 0.0317(16)
O6 0.085(2) 0.0334(19) 0.080(3) 0.0021(19) 0.008(3) 0.0279(18)
O7 0.087 0.061 0.124 0.025 -0.009 0.047
O8 0.081(2) 0.096(3) 0.089(3) 0.028(3) 0.020(3) 0.064(2)
O9 0.095(3) 0.053(2) 0.093(4) 0.006(2) -0.008(3) 0.038(2)
O10 0.076(3) 0.078(3) 0.092(4) -0.004(3) 0.014(3) 0.033(2)
O11 0.125(5) 0.085(4) 0.135(6) -0.007(4) -0.024(5) 0.034(4)
O12 0.153(7) 0.091(6) 0.149(8) -0.006(6) 0.016(7) -0.009(5)
O13 0.187(9) 0.142(8) 0.093(5) 0.001(5) 0.005(6) -0.011(7)
O14 0.092(6) 0.045(5) 0.103(8) 0.017(5) 0.017(6) 0.019(5)
O15 0.108(8) 0.037(5) 0.143(12) 0.005(7) 0.018(9) -0.006(6)

loop_
_atom_type_symbol
_atom_type_description
_atom_type_scat_dispersion_real
_atom_type_scat_dispersion_imag
_atom_type_scat_source
C C 0.0033 0.0016 'International Tables Vol C Tables 4.2.6.8 and 6.1.1.4'
H H 0.0000 0.0000 'International Tables Vol C Tables 4.2.6.8 and 6.1.1.4'
N N 0.0061 0.0033 'International Tables Vol C Tables 4.2.6.8 and 6.1.1.4'
O O 0.0106 0.0060 'International Tables Vol C Tables 4.2.6.8 and 6.1.1.4'
Cd Cd -0.8075 1.2024 'International Tables Vol C Tables 4.2.6.8 and 6.1.1.4'

loop_
_geom_angle_atom_site_label_1
_geom_angle_atom_site_label_2
_geom_angle_atom_site_label_3
_geom_angle
_geom_angle_site_symmetry_1
_geom_angle_site_symmetry_3
C2 C1 N2 111.6(5) . .
C2 C1 H1 124.2 . .
N2 C1 H1 124.2 . .
C1 C2 N3 104.5(6) . .
C1 C2 H2 127.8 . .
N3 C2 H2 127.8 . .
N2 C3 N3 112.2(5) . .
N2 C3 H3 123.9 . .
N3 C3 H3 123.9 . .
C5 C4 C9 120.6(6) . .
C5 C4 H4 119.7 . .
C9 C4 H4 119.7 . .
C4 C5 C6 120.3(5) . .
C4 C5 N3 119.8(6) . .
C6 C5 N3 119.8(5) . .
C7 C6 C5 120.1(6) . .
C7 C6 H6 119.9 . .
C5 C6 H6 119.9 . .
C6 C7 C8 119.1(6) . .
C6 C7 H7 120.5 . .
C8 C7 H7 120.5 . .
C9 C8 C7 120.3(5) . .
C9 C8 N1 121.5(6) . .
C7 C8 N1 118.1(5) . .
C8 C9 C4 119.5(6) . .
C8 C9 H9 120.2 . .
C4 C9 H9 120.2 . .
C15 C10 N1 120.7(6) . .
C15 C10 C11 118.7(6) . .
N1 C10 C11 120.7(6) . .
C12 C11 C10 119.6(6) . .
C12 C11 H11 120.2 . .
C10 C11 H11 120.2 . .
C11 C12 C13 121.5(6) . .
C11 C12 H12 119.2 . .
C13 C12 H12 119.2 . .
C14 C13 C12 116.9(6) . .
C14 C13 C16 122.1(5) . .
C12 C13 C16 121.0(5) . .
C15 C14 C13 122.3(6) . .
C15 C14 H14 118.9 . .
C13 C14 H14 118.9 . .
C14 C15 C10 121.1(6) . .
C14 C15 H15 119.4 . .
C10 C15 H15 119.4 . .
C17 C16 C20 115.1(6) . .
C17 C16 C13 123.9(5) . .
C20 C16 C13 120.9(6) . .
C16 C17 C18 121.1(6) . .
C16 C17 H17 119.5 . .
C18 C17 H17 119.5 . .
N4 C18 C17 123.7(7) . .
N4 C18 H18 118.2 . .
C17 C18 H18 118.1 . .
C20 C19 N4 122.5(7) . .
C20 C19 H19 118.8 . .
N4 C19 H19 118.8 . .
C19 C20 C16 120.5(7) . .
C19 C20 H20 119.7 . .
C16 C20 H20 119.7 . .
C26 C21 C22 117.8(6) . .
C26 C21 N1 121.2(5) . .
C22 C21 N1 121.0(5) . .
C23 C22 C21 121.1(6) . .
C23 C22 H22 119.5 . .
C21 C22 H22 119.5 . .
C22 C23 C24 121.2(6) . .
C22 C23 H23 119.4 . .
C24 C23 H23 119.4 . .
C23 C24 C25 116.1(6) . .
C23 C24 C27 121.9(6) . .
C25 C24 C27 122.0(6) . .
C26 C25 C24 122.8(6) . .
C26 C25 H25 118.6 . .
C24 C25 H25 118.6 . .
C25 C26 C21 121.0(6) . .
C25 C26 H26 119.5 . .
C21 C26 H26 119.5 . .
C28 C27 C31 115.8(6) . .
C28 C27 C24 121.3(6) . .
C31 C27 C24 122.9(6) . .
C27 C28 C29 120.4(8) . .
C27 C28 H28 119.8 . .
C29 C28 H28 119.8 . .
N5 C29 C28 123.6(8) . .
N5 C29 H29 118.2 . .
C28 C29 H29 118.2 . .
N5 C30 C31 125.0(8) . .
N5 C30 H30 117.5 . .
C31 C30 H30 117.5 . .
C27 C31 C30 119.1(8) . .
C27 C31 H31 120.5 . .
C30 C31 H31 120.5 . .
O7 C32 O8 122.1(7) . .
O7 C32 C33 119.7(5) . .
O8 C32 C33 118.2(6) . .
C34 C33 C35 106.6(8) . .
C34 C33 C32 109.2(7) . .
C35 C33 C32 113.0(6) . .
C34 C33 C38 113.8(7) . .
C35 C33 C38 104.2(6) . .
C32 C33 C38 110.0(6) . .
C33 C34 H34A 109.5 . .
C33 C34 H34B 109.5 . .
H34A C34 H34B 109.5 . .
C33 C34 H34C 109.5 . .
H34A C34 H34C 109.5 . .
H34B C34 H34C 109.5 . .
C36 C35 C33 108.9(6) . .
C36 C35 H35A 109.9 . .
C33 C35 H35A 109.9 . .
C36 C35 H35B 109.9 . .
C33 C35 H35B 109.9 . .
H35A C35 H35B 108.3 . .
C35 C36 C37 104.9(6) . .
C35 C36 H36A 110.8 . .
C37 C36 H36A 110.8 . .
C35 C36 H36B 110.8 . .
C37 C36 H36B 110.8 . .
H36A C36 H36B 108.8 . .
C36 C37 C41 114.3(5) . .
C36 C37 C38 105.0(5) . .
C41 C37 C38 114.3(5) . .
C36 C37 H37 107.6 . .
C41 C37 H37 107.6 . .
C38 C37 H37 107.6 . .
C39 C38 C40 110.7(7) . .
C39 C38 C37 110.9(5) . .
C40 C38 C37 110.0(5) . .
C39 C38 C33 112.5(6) . .
C40 C38 C33 112.8(5) . .
C37 C38 C33 99.5(5) . .
C38 C39 H39A 109.5 . .
C38 C39 H39B 109.5 . .
H39A C39 H39B 109.5 . .
C38 C39 H39C 109.5 . .
H39A C39 H39C 109.5 . .
H39B C39 H39C 109.5 . .
C38 C40 H40A 109.5 . .
C38 C40 H40B 109.5 . .
H40A C40 H40B 109.5 . .
C38 C40 H40C 109.5 . .
H40A C40 H40C 109.5 . .
H40B C40 H40C 109.5 . .
O5 C41 O6 120.4(6) . .
O5 C41 C37 118.9(5) . .
O6 C41 C37 120.7(5) . .
O5 C41 Cd1 62.0(3) . .
O6 C41 Cd1 58.4(4) . .
C37 C41 Cd1 177.8(4) . .
O3 C42 O4 120.9(6) . .
O3 C42 C43 122.1(6) . .
O4 C42 C43 117.0(5) . .
O3 C42 Cd1 58.6(4) . .
O4 C42 Cd1 62.3(4) . .
C43 C42 Cd1 178.9(5) . .
C42 C43 C51 113.2(6) . .
C42 C43 C44 105.7(6) . .
C51 C43 C44 110.7(6) . .
C42 C43 C45 114.7(5) . .
C51 C43 C45 102.7(5) . .
C44 C43 C45 110.0(6) . .
C43 C44 H44A 109.5 . .
C43 C44 H44B 109.5 . .
H44A C44 H44B 109.5 . .
C43 C44 H44C 109.5 . .
H44A C44 H44C 109.5 . .
H44B C44 H44C 109.5 . .
C46 C45 C47 108.1(7) . .
C46 C45 C48 110.6(6) . .
C47 C45 C48 110.7(8) . .
C46 C45 C43 110.5(7) . .
C47 C45 C43 115.9(7) . .
C48 C45 C43 101.0(4) . .
C45 C46 H46A 109.5 . .
C45 C46 H46B 109.5 . .
H46A C46 H46B 109.5 . .
C45 C46 H46C 109.5 . .
H46A C46 H46C 109.5 . .
H46B C46 H46C 109.5 . .
C45 C47 H47A 109.5 . .
C45 C47 H47B 109.5 . .
H47A C47 H47B 109.5 . .
C45 C47 H47C 109.5 . .
H47A C47 H47C 109.5 . .
H47B C47 H47C 109.5 . .
C50 C48 C49 116.0(6) . .
C50 C48 C45 106.8(6) . .
C49 C48 C45 110.6(5) . .
C50 C48 H48 107.7 . .
C49 C48 H48 107.7 . .
C45 C48 H48 107.7 . .
O1 C49 O2 123.7(8) . .
O1 C49 C48 117.3(8) . .
O2 C49 C48 119.0(8) . .
C48 C50 C51 107.5(5) . .
C48 C50 H50A 110.2 . .
C51 C50 H50A 110.2 . .
C48 C50 H50B 110.2 . .
C51 C50 H50B 110.2 . .
H50A C50 H50B 108.5 . .
C50 C51 C43 105.3(6) . .
C50 C51 H51A 110.7 . .
C43 C51 H51A 110.7 . .
C50 C51 H51B 110.7 . .
C43 C51 H51B 110.7 . .
H51A C51 H51B 108.8 . .
C53 C52 N6 109.9(5) . .
C53 C52 H52 125.0 . .
N6 C52 H52 125.0 . .
N7 C53 C52 106.4(5) . .
N7 C53 H53 126.8 . .
C52 C53 H53 126.8 . .
N6 C54 N7 112.2(5) . .
N6 C54 H54 123.9 . .
N7 C54 H54 123.9 . .
C56 C55 C57 119.4(6) . .
C56 C55 H55 120.3 . .
C57 C55 H55 120.3 . .
C60 C56 C55 120.0(5) . .
C60 C56 N7 121.0(5) . .
C55 C56 N7 118.8(5) . .
C58 C57 C55 121.9(5) . .
C58 C57 H57 119.0 . .
C55 C57 H57 119.0 . .
C57 C58 N8 122.4(5) . .
C57 C58 C59 116.4(5) . .
N8 C58 C59 121.3(6) . .
C60 C59 C58 121.9(6) . .
C60 C59 H59 119.1 . .
C58 C59 H59 119.1 . .
C59 C60 C56 120.3(5) . .
C59 C60 H60 119.9 . .
C56 C60 H60 119.8 . .
C66 C61 C62 120.5(6) . .
C66 C61 H61 119.7 . .
C62 C61 H61 119.7 . .
C63 C62 C61 119.5(6) . .
C63 C62 N8 121.7(6) . .
C61 C62 N8 118.7(5) . .
C62 C63 C64 119.6(6) . .
C62 C63 H63 120.2 . .
C64 C63 H63 120.2 . .
C63 C64 C65 122.8(6) . .
C63 C64 H64 118.6 . .
C65 C64 H64 118.6 . .
C64 C65 C66 116.9(6) . .
C64 C65 C67 122.5(5) . .
C66 C65 C67 120.7(6) . .
C61 C66 C65 120.6(6) . .
C61 C66 H66 119.7 . .
C65 C66 H66 119.7 . .
C68 C67 C71 116.2(6) . .
C68 C67 C65 123.0(6) . .
C71 C67 C65 120.7(6) . .
C69 C68 C67 119.3(7) . .
C69 C68 H68 120.3 . .
C67 C68 H68 120.3 . .
N10 C69 C68 123.9(8) . .
N10 C69 H69 118.1 . .
C68 C69 H69 118.1 . .
N10 C70 C71 125.4(7) . .
N10 C70 H70 117.3 . .
C71 C70 H70 117.3 . .
C70 C71 C67 119.0(7) . .
C70 C71 H71 120.5 . .
C67 C71 H71 120.5 . .
C74 C72 C73 119.6(6) . .
C74 C72 N8 121.1(6) . .
C73 C72 N8 119.3(5) . .
C76 C73 C72 119.8(6) . .
C76 C73 H73 120.1 . .
C72 C73 H73 120.1 . .
C72 C74 C75 120.5(6) . .
C72 C74 H74 119.8 . .
C75 C74 H74 119.8 . .
C77 C75 C74 121.8(6) . .
C77 C75 H75 119.1 . .
C74 C75 H75 119.1 . .
C73 C76 C77 120.3(6) . .
C73 C76 H76 119.8 . .
C77 C76 H76 119.8 . .
C75 C77 C76 117.8(6) . .
C75 C77 C78 120.4(6) . .
C76 C77 C78 121.8(6) . .
C82 C78 C77 127.7(6) . .
C82 C78 C79 113.6(6) . .
C77 C78 C79 118.2(6) . .
C80 C79 C78 118.4(8) . .
C80 C79 H79 120.8 . .
C78 C79 H79 120.8 . .
C79 C80 N9 120.9(10) . .
C79 C80 H80 119.6 . .
N9 C80 H80 119.6 . .
C81 N9 C80 117.8(8) . .
C81 N9 Cd1 124.4(6) . 1_656
C80 N9 Cd1 114.8(6) . 1_656
N9 C81 C82 122.8(8) . .
N9 C81 H81 118.6 . .
C82 C81 H81 118.6 . .
C78 C82 C81 125.0(7) . .
C78 C82 H82 117.5 . .
C81 C82 H82 117.5 . .
N6 Cd1 O6 91.59(19) . .
N6 Cd1 N9 172.9(2) . 1_454
O6 Cd1 N9 93.1(2) . 1_454
N6 Cd1 O3 84.7(2) . .
O6 Cd1 O3 169.04(15) . .
N9 Cd1 O3 89.8(2) 1_454 .
N6 Cd1 O9 88.95(18) . .
O6 Cd1 O9 87.43(19) . .
N9 Cd1 O9 85.9(2) 1_454 .
O3 Cd1 O9 82.22(19) . .
N6 Cd1 O5 86.87(19) . .
O6 Cd1 O5 53.88(15) . .
N9 Cd1 O5 100.2(2) 1_454 .
O3 Cd1 O5 135.86(17) . .
O9 Cd1 O5 140.88(19) . .
N6 Cd1 O4 95.4(2) . .
O6 Cd1 O4 137.62(17) . .
N9 Cd1 O4 84.7(2) 1_454 .
O3 Cd1 O4 53.19(17) . .
O9 Cd1 O4 134.3(2) . .
O5 Cd1 O4 84.79(16) . .
N6 Cd1 C41 88.68(18) . .
O6 Cd1 C41 26.98(15) . .
N9 Cd1 C41 97.9(2) 1_454 .
O3 Cd1 C41 162.22(17) . .
O9 Cd1 C41 114.19(19) . .
O5 Cd1 C41 26.90(16) . .
O4 Cd1 C41 111.35(17) . .
N6 Cd1 C42 90.2(2) . .
O6 Cd1 C42 164.65(16) . .
N9 Cd1 C42 86.7(2) 1_454 .
O3 Cd1 C42 26.13(16) . .
O9 Cd1 C42 107.8(2) . .
O5 Cd1 C42 111.05(16) . .
O4 Cd1 C42 27.07(18) . .
C41 Cd1 C42 137.93(17) . .
O1 Cd2 O8 166.4(2) 1_645 .
O1 Cd2 N2 100.2(3) 1_645 1_654
O8 Cd2 N2 86.1(2) . 1_654
O1 Cd2 N4 84.5(3) 1_645 .
O8 Cd2 N4 92.3(2) . .
N2 Cd2 N4 165.36(17) 1_654 .
O1 Cd2 O10 100.4(3) 1_645 .
O8 Cd2 O10 92.1(2) . .
N2 Cd2 O10 84.5(2) 1_654 .
N4 Cd2 O10 81.0(2) . .
O1 Cd2 O7 113.9(2) 1_645 .
O8 Cd2 O7 52.60(17) . .
N2 Cd2 O7 106.2(2) 1_654 .
N4 Cd2 O7 84.1(2) . .
O10 Cd2 O7 141.0(2) . .
C10 N1 C8 122.1(5) . .
C10 N1 C21 117.1(5) . .
C8 N1 C21 120.7(5) . .
C3 N2 C1 104.7(5) . .
C3 N2 Cd2 125.3(4) . 1_456
C1 N2 Cd2 129.8(4) . 1_456
C3 N3 C2 106.9(5) . .
C3 N3 C5 125.8(5) . .
C2 N3 C5 127.3(5) . .
C18 N4 C19 116.6(7) . .
C18 N4 Cd2 116.8(5) . .
C19 N4 Cd2 126.2(5) . .
C29 N5 C30 116.1(7) . .
C54 N6 C52 104.7(5) . .
C54 N6 Cd1 123.2(4) . .
C52 N6 Cd1 131.8(4) . .
C53 N7 C54 106.7(4) . .
C53 N7 C56 127.8(5) . .
C54 N7 C56 125.3(5) . .
C58 N8 C72 121.2(5) . .
C58 N8 C62 119.8(5) . .
C72 N8 C62 118.9(5) . .
C70 N10 C69 116.2(7) . .
C49 O1 Cd2 107.1(7) . 1_465
C42 O3 Cd1 95.2(5) . .
C42 O4 Cd1 90.6(3) . .
C41 O5 Cd1 91.1(3) . .
C41 O6 Cd1 94.6(4) . .
C32 O7 Cd2 85.8(4) . .
C32 O8 Cd2 99.5(5) . .
Cd1 O9 H9A 109.2 . .
Cd1 O9 H9B 109.5 . .
H9A O9 H9B 109.5 . .
Cd2 O10 H10A 109.4 . .
Cd2 O10 H10B 109.5 . .
H10A O10 H10B 109.5 . .
H11D O11 H11C 109.5 . .
H12A O12 H12C 109.5 . .
H13D O13 H13C 109.5 . .
H14A O14 H14B 109.5 . .
H15D O15 H15C 109.5 . .

loop_
_geom_bond_atom_site_label_1
_geom_bond_atom_site_label_2
_geom_bond_distance
_geom_bond_site_symmetry_2
C1 C2 1.337(9) .
C1 N2 1.386(9) .
C1 H1 0.9300 .
C2 N3 1.389(8) .
C2 H2 0.9300 .
C3 N2 1.287(7) .
C3 N3 1.359(8) .
C3 H3 0.9300 .
C4 C5 1.347(9) .
C4 C9 1.401(8) .
C4 H4 0.9300 .
C5 C6 1.398(9) .
C5 N3 1.425(7) .
C6 C7 1.378(8) .
C6 H6 0.9300 .
C7 C8 1.407(9) .
C7 H7 0.9300 .
C8 C9 1.371(9) .
C8 N1 1.408(7) .
C9 H9 0.9300 .
C10 C15 1.384(9) .
C10 N1 1.405(9) .
C10 C11 1.414(9) .
C11 C12 1.378(10) .
C11 H11 0.9300 .
C12 C13 1.416(9) .
C12 H12 0.9300 .
C13 C14 1.391(9) .
C13 C16 1.456(9) .
C14 C15 1.358(10) .
C14 H14 0.9300 .
C15 H15 0.9300 .
C16 C17 1.364(10) .
C16 C20 1.392(9) .
C17 C18 1.380(12) .
C17 H17 0.9300 .
C18 N4 1.281(9) .
C18 H18 0.9300 .
C19 C20 1.356(12) .
C19 N4 1.364(9) .
C19 H19 0.9300 .
C20 H20 0.9300 .
C21 C26 1.386(9) .
C21 C22 1.390(9) .
C21 N1 1.432(8) .
C22 C23 1.385(10) .
C22 H22 0.9300 .
C23 C24 1.398(9) .
C23 H23 0.9300 .
C24 C25 1.402(9) .
C24 C27 1.460(9) .
C25 C26 1.352(10) .
C25 H25 0.9300 .
C26 H26 0.9300 .
C27 C28 1.387(10) .
C27 C31 1.390(11) .
C28 C29 1.417(11) .
C28 H28 0.9300 .
C29 N5 1.317(12) .
C29 H29 0.9300 .
C30 N5 1.322(12) .
C30 C31 1.412(12) .
C30 H30 0.9300 .
C31 H31 0.9300 .
C32 O7 1.235(9) .
C32 O8 1.255(7) .
C32 C33 1.562(10) .
C33 C34 1.474(11) .
C33 C35 1.524(11) .
C33 C38 1.568(10) .
C34 H34A 0.9600 .
C34 H34B 0.9600 .
C34 H34C 0.9600 .
C35 C36 1.492(11) .
C35 H35A 0.9700 .
C35 H35B 0.9700 .
C36 C37 1.500(10) .
C36 H36A 0.9700 .
C36 H36B 0.9700 .
C37 C41 1.529(9) .
C37 C38 1.559(9) .
C37 H37 0.9800 .
C38 C39 1.495(10) .
C38 C40 1.551(9) .
C39 H39A 0.9600 .
C39 H39B 0.9600 .
C39 H39C 0.9600 .
C40 H40A 0.9600 .
C40 H40B 0.9600 .
C40 H40C 0.9600 .
C41 O5 1.245(7) .
C41 O6 1.252(7) .
C41 Cd1 2.751(6) .
C42 O3 1.220(7) .
C42 O4 1.255(9) .
C42 C43 1.519(9) .
C42 Cd1 2.758(7) .
C43 C51 1.533(8) .
C43 C44 1.567(11) .
C43 C45 1.581(8) .
C44 H44A 0.9600 .
C44 H44B 0.9600 .
C44 H44C 0.9600 .
C45 C46 1.524(14) .
C45 C47 1.530(13) .
C45 C48 1.553(8) .
C46 H46A 0.9600 .
C46 H46B 0.9600 .
C46 H46C 0.9600 .
C47 H47A 0.9600 .
C47 H47B 0.9600 .
C47 H47C 0.9600 .
C48 C50 1.516(10) .
C48 C49 1.532(10) .
C48 H48 0.9800 .
C49 O1 1.236(12) .
C49 O2 1.273(12) .
C50 C51 1.516(10) .
C50 H50A 0.9700 .
C50 H50B 0.9700 .
C51 H51A 0.9700 .
C51 H51B 0.9700 .
C52 C53 1.369(9) .
C52 N6 1.383(8) .
C52 H52 0.9300 .
C53 N7 1.352(8) .
C53 H53 0.9300 .
C54 N6 1.309(7) .
C54 N7 1.369(7) .
C54 H54 0.9300 .
C55 C56 1.388(9) .
C55 C57 1.390(8) .
C55 H55 0.9300 .
C56 C60 1.368(8) .
C56 N7 1.432(7) .
C57 C58 1.386(9) .
C57 H57 0.9300 .
C58 N8 1.404(7) .
C58 C59 1.416(9) .
C59 C60 1.367(8) .
C59 H59 0.9300 .
C60 H60 0.9300 .
C61 C66 1.379(9) .
C61 C62 1.393(10) .
C61 H61 0.9300 .
C62 C63 1.370(9) .
C62 N8 1.430(8) .
C63 C64 1.372(9) .
C63 H63 0.9300 .
C64 C65 1.388(9) .
C64 H64 0.9300 .
C65 C66 1.403(8) .
C65 C67 1.480(9) .
C66 H66 0.9300 .
C67 C68 1.386(10) .
C67 C71 1.387(9) .
C68 C69 1.379(11) .
C68 H68 0.9300 .
C69 N10 1.335(11) .
C69 H69 0.9300 .
C70 N10 1.284(11) .
C70 C71 1.383(10) .
C70 H70 0.9300 .
C71 H71 0.9300 .
C72 C74 1.370(9) .
C72 C73 1.395(9) .
C72 N8 1.425(8) .
C73 C76 1.381(10) .
C73 H73 0.9300 .
C74 C75 1.375(9) .
C74 H74 0.9300 .
C75 C77 1.371(9) .
C75 H75 0.9300 .
C76 C77 1.420(9) .
C76 H76 0.9300 .
C77 C78 1.473(8) .
C78 C82 1.315(10) .
C78 C79 1.493(11) .
C79 C80 1.377(14) .
C79 H79 0.9300 .
C80 N9 1.421(13) .
C80 H80 0.9300 .
N9 C81 1.243(10) .
N9 Cd1 2.357(6) 1_656
C81 C82 1.388(12) .
C81 H81 0.9300 .
C82 H82 0.9300 .
Cd1 N6 2.302(5) .
Cd1 O6 2.350(5) .
Cd1 N9 2.357(6) 1_454
Cd1 O3 2.365(6) .
Cd1 O9 2.390(5) .
Cd1 O5 2.430(5) .
Cd1 O4 2.443(5) .
Cd2 O1 2.206(7) 1_645
Cd2 O8 2.290(5) .
Cd2 N2 2.294(5) 1_654
Cd2 N4 2.369(6) .
Cd2 O10 2.476(5) .
Cd2 O7 2.590(5) .
N2 Cd2 2.294(5) 1_456
O1 Cd2 2.206(7) 1_465
O9 H9A 0.8500 .
O9 H9B 0.8500 .
O10 H10A 0.8499 .
O10 H10B 0.8500 .
O11 H11D 0.8500 .
O11 H11C 0.8501 .
O12 H12A 0.8498 .
O12 H12C 0.8497 .
O13 H13D 0.8501 .
O13 H13C 0.8500 .
O14 H14A 0.8500 .
O14 H14B 0.8501 .
O15 H15D 0.8500 .
O15 H15C 0.8500 .

loop_
_geom_torsion_atom_site_label_1
_geom_torsion_atom_site_label_2
_geom_torsion_atom_site_label_3
_geom_torsion_atom_site_label_4
_geom_torsion
_geom_torsion_site_symmetry_1
_geom_torsion_site_symmetry_4
N2 C1 C2 N3 -1.9(8) . .
C9 C4 C5 C6 1.6(9) . .
C9 C4 C5 N3 -177.1(5) . .
C4 C5 C6 C7 -1.5(9) . .
N3 C5 C6 C7 177.2(5) . .
C5 C6 C7 C8 1.4(9) . .
C6 C7 C8 C9 -1.3(9) . .
C6 C7 C8 N1 -176.7(6) . .
C7 C8 C9 C4 1.4(9) . .
N1 C8 C9 C4 176.7(5) . .
C5 C4 C9 C8 -1.6(9) . .
C15 C10 C11 C12 -1.0(10) . .
N1 C10 C11 C12 178.7(6) . .
C10 C11 C12 C13 1.1(10) . .
C11 C12 C13 C14 -0.9(9) . .
C11 C12 C13 C16 -178.4(6) . .
C12 C13 C14 C15 0.6(9) . .
C16 C13 C14 C15 178.1(6) . .
C13 C14 C15 C10 -0.6(10) . .
N1 C10 C15 C14 -179.0(6) . .
C11 C10 C15 C14 0.7(10) . .
C14 C13 C16 C17 142.7(8) . .
C12 C13 C16 C17 -39.9(10) . .
C14 C13 C16 C20 -34.4(10) . .
C12 C13 C16 C20 142.9(7) . .
C20 C16 C17 C18 -4.5(12) . .
C13 C16 C17 C18 178.3(8) . .
C16 C17 C18 N4 -1.3(15) . .
N4 C19 C20 C16 0.9(13) . .
C17 C16 C20 C19 4.5(12) . .
C13 C16 C20 C19 -178.1(7) . .
C26 C21 C22 C23 0.3(11) . .
N1 C21 C22 C23 -178.3(6) . .
C21 C22 C23 C24 0.1(11) . .
C22 C23 C24 C25 -0.7(10) . .
C22 C23 C24 C27 -179.2(6) . .
C23 C24 C25 C26 1.0(10) . .
C27 C24 C25 C26 179.5(6) . .
C24 C25 C26 C21 -0.7(11) . .
C22 C21 C26 C25 0.0(10) . .
N1 C21 C26 C25 178.6(6) . .
C23 C24 C27 C28 8.3(10) . .
C25 C24 C27 C28 -170.1(7) . .
C23 C24 C27 C31 -169.6(7) . .
C25 C24 C27 C31 12.0(10) . .
C31 C27 C28 C29 -4.0(11) . .
C24 C27 C28 C29 177.9(7) . .
C27 C28 C29 N5 1.5(13) . .
C28 C27 C31 C30 3.6(12) . .
C24 C27 C31 C30 -178.4(7) . .
N5 C30 C31 C27 -0.6(15) . .
O7 C32 C33 C34 -31.9(12) . .
O8 C32 C33 C34 147.3(9) . .
O7 C32 C33 C35 -150.4(8) . .
O8 C32 C33 C35 28.9(10) . .
O7 C32 C33 C38 93.7(9) . .
O8 C32 C33 C38 -87.1(9) . .
C34 C33 C35 C36 105.3(8) . .
C32 C33 C35 C36 -134.7(6) . .
C38 C33 C35 C36 -15.4(7) . .
C33 C35 C36 C37 -11.0(8) . .
C35 C36 C37 C41 159.6(6) . .
C35 C36 C37 C38 33.5(7) . .
C36 C37 C38 C39 -160.4(6) . .
C41 C37 C38 C39 73.5(7) . .
C36 C37 C38 C40 76.9(7) . .
C41 C37 C38 C40 -49.2(7) . .
C36 C37 C38 C33 -41.8(6) . .
C41 C37 C38 C33 -167.9(5) . .
C34 C33 C38 C39 35.8(10) . .
C35 C33 C38 C39 151.5(6) . .
C32 C33 C38 C39 -87.2(7) . .
C34 C33 C38 C40 161.8(8) . .
C35 C33 C38 C40 -82.5(7) . .
C32 C33 C38 C40 38.9(7) . .
C34 C33 C38 C37 -81.6(8) . .
C35 C33 C38 C37 34.1(6) . .
C32 C33 C38 C37 155.4(5) . .
C36 C37 C41 O5 159.1(6) . .
C38 C37 C41 O5 -79.9(7) . .
C36 C37 C41 O6 -21.4(8) . .
C38 C37 C41 O6 99.6(7) . .
C36 C37 C41 Cd1 -86(11) . .
C38 C37 C41 Cd1 35(11) . .
O3 C42 C43 C51 152.0(7) . .
O4 C42 C43 C51 -28.2(9) . .
Cd1 C42 C43 C51 25(23) . .
O3 C42 C43 C44 -86.7(8) . .
O4 C42 C43 C44 93.1(8) . .
Cd1 C42 C43 C44 146(22) . .
O3 C42 C43 C45 34.6(10) . .
O4 C42 C43 C45 -145.6(7) . .
Cd1 C42 C43 C45 -93(22) . .
C42 C43 C45 C46 46.4(7) . .
C51 C43 C45 C46 -76.9(6) . .
C44 C43 C45 C46 165.3(5) . .
C42 C43 C45 C47 -77.0(10) . .
C51 C43 C45 C47 159.8(8) . .
C44 C43 C45 C47 41.9(9) . .
C42 C43 C45 C48 163.4(6) . .
C51 C43 C45 C48 40.2(7) . .
C44 C43 C45 C48 -77.7(7) . .
C46 C45 C48 C50 86.6(7) . .
C47 C45 C48 C50 -153.6(8) . .
C43 C45 C48 C50 -30.3(8) . .
C46 C45 C48 C49 -40.4(9) . .
C47 C45 C48 C49 79.4(10) . .
C43 C45 C48 C49 -157.4(7) . .
C50 C48 C49 O1 166.6(8) . .
C45 C48 C49 O1 -71.6(10) . .
C50 C48 C49 O2 -11.3(11) . .
C45 C48 C49 O2 110.5(8) . .
C49 C48 C50 C51 132.9(7) . .
C45 C48 C50 C51 9.1(9) . .
C48 C50 C51 C43 17.0(8) . .
C42 C43 C51 C50 -160.0(6) . .
C44 C43 C51 C50 81.6(7) . .
C45 C43 C51 C50 -35.8(7) . .
N6 C52 C53 N7 0.4(7) . .
C57 C55 C56 C60 -0.1(9) . .
C57 C55 C56 N7 175.1(5) . .
C56 C55 C57 C58 -1.2(9) . .
C55 C57 C58 N8 -178.4(6) . .
C55 C57 C58 C59 2.8(9) . .
C57 C58 C59 C60 -3.1(9) . .
N8 C58 C59 C60 178.0(6) . .
C58 C59 C60 C56 1.9(9) . .
C55 C56 C60 C59 -0.2(9) . .
N7 C56 C60 C59 -175.4(5) . .
C66 C61 C62 C63 -1.7(11) . .
C66 C61 C62 N8 -177.6(6) . .
C61 C62 C63 C64 1.7(11) . .
N8 C62 C63 C64 177.6(7) . .
C62 C63 C64 C65 0.6(12) . .
C63 C64 C65 C66 -3.0(10) . .
C63 C64 C65 C67 177.2(6) . .
C62 C61 C66 C65 -0.8(11) . .
C64 C65 C66 C61 3.0(10) . .
C67 C65 C66 C61 -177.2(6) . .
C64 C65 C67 C68 156.2(7) . .
C66 C65 C67 C68 -23.6(9) . .
C64 C65 C67 C71 -26.3(9) . .
C66 C65 C67 C71 153.9(6) . .
C71 C67 C68 C69 -0.3(10) . .
C65 C67 C68 C69 177.3(7) . .
C67 C68 C69 N10 -0.3(12) . .
N10 C70 C71 C67 -0.1(11) . .
C68 C67 C71 C70 0.5(9) . .
C65 C67 C71 C70 -177.2(6) . .
C74 C72 C73 C76 -1.8(11) . .
N8 C72 C73 C76 177.8(7) . .
C73 C72 C74 C75 -0.7(11) . .
N8 C72 C74 C75 179.7(6) . .
C72 C74 C75 C77 1.9(11) . .
C72 C73 C76 C77 3.1(11) . .
C74 C75 C77 C76 -0.6(11) . .
C74 C75 C77 C78 178.2(7) . .
C73 C76 C77 C75 -1.9(11) . .
C73 C76 C77 C78 179.3(7) . .
C75 C77 C78 C82 163.6(9) . .
C76 C77 C78 C82 -17.6(12) . .
C75 C77 C78 C79 -26.0(10) . .
C76 C77 C78 C79 152.8(8) . .
C82 C78 C79 C80 -5.6(15) . .
C77 C78 C79 C80 -177.3(10) . .
C78 C79 C80 N9 -2.8(18) . .
C79 C80 N9 C81 12.6(18) . .
C79 C80 N9 Cd1 173.9(10) . 1_656
C80 N9 C81 C82 -13.5(18) . .
Cd1 N9 C81 C82 -172.8(9) 1_656 .
C77 C78 C82 C81 176.2(10) . .
C79 C78 C82 C81 5.4(15) . .
N9 C81 C82 C78 5(2) . .
O5 C41 Cd1 N6 85.7(4) . .
O6 C41 Cd1 N6 -96.1(4) . .
C37 C41 Cd1 N6 -30(11) . .
O5 C41 Cd1 O6 -178.2(6) . .
C37 C41 Cd1 O6 66(11) . .
O5 C41 Cd1 N9 -97.0(4) . 1_454
O6 C41 Cd1 N9 81.2(4) . 1_454
C37 C41 Cd1 N9 147(11) . 1_454
O5 C41 Cd1 O3 17.8(8) . .
O6 C41 Cd1 O3 -164.0(6) . .
C37 C41 Cd1 O3 -98(11) . .
O5 C41 Cd1 O9 173.9(4) . .
O6 C41 Cd1 O9 -7.9(4) . .
C37 C41 Cd1 O9 58(11) . .
O6 C41 Cd1 O5 178.2(6) . .
C37 C41 Cd1 O5 -116(11) . .
O5 C41 Cd1 O4 -9.6(5) . .
O6 C41 Cd1 O4 168.6(4) . .
C37 C41 Cd1 O4 -125(11) . .
O5 C41 Cd1 C42 -3.2(5) . .
O6 C41 Cd1 C42 175.0(4) . .
C37 C41 Cd1 C42 -119(11) . .
O3 C42 Cd1 N6 77.3(5) . .
O4 C42 Cd1 N6 -101.5(5) . .
C43 C42 Cd1 N6 -155(22) . .
O3 C42 Cd1 O6 174.2(7) . .
O4 C42 Cd1 O6 -4.5(11) . .
C43 C42 Cd1 O6 -58(23) . .
O3 C42 Cd1 N9 -96.4(5) . 1_454
O4 C42 Cd1 N9 84.9(5) . 1_454
C43 C42 Cd1 N9 31(22) . 1_454
O4 C42 Cd1 O3 -178.8(8) . .
C43 C42 Cd1 O3 128(23) . .
O3 C42 Cd1 O9 -11.7(5) . .
O4 C42 Cd1 O9 169.5(5) . .
C43 C42 Cd1 O9 116(22) . .
O3 C42 Cd1 O5 164.0(5) . .
O4 C42 Cd1 O5 -14.7(5) . .
C43 C42 Cd1 O5 -68(22) . .
O3 C42 Cd1 O4 178.8(8) . .
C43 C42 Cd1 O4 -53(22) . .
O3 C42 Cd1 C41 165.6(4) . .
O4 C42 Cd1 C41 -13.2(6) . .
C43 C42 Cd1 C41 -67(22) . .
C15 C10 N1 C8 -136.3(6) . .
C11 C10 N1 C8 44.0(9) . .
C15 C10 N1 C21 42.1(9) . .
C11 C10 N1 C21 -137.6(6) . .
C9 C8 N1 C10 25.3(9) . .
C7 C8 N1 C10 -159.4(6) . .
C9 C8 N1 C21 -153.0(6) . .
C7 C8 N1 C21 22.4(8) . .
C26 C21 N1 C10 62.0(8) . .
C22 C21 N1 C10 -119.5(7) . .
C26 C21 N1 C8 -119.7(7) . .
C22 C21 N1 C8 58.9(9) . .
N3 C3 N2 C1 -0.9(7) . .
N3 C3 N2 Cd2 -176.7(4) . 1_456
C2 C1 N2 C3 1.8(8) . .
C2 C1 N2 Cd2 177.3(4) . 1_456
N2 C3 N3 C2 -0.2(7) . .
N2 C3 N3 C5 -178.6(5) . .
C1 C2 N3 C3 1.3(7) . .
C1 C2 N3 C5 179.6(6) . .
C4 C5 N3 C3 142.8(6) . .
C6 C5 N3 C3 -36.0(8) . .
C4 C5 N3 C2 -35.3(9) . .
C6 C5 N3 C2 146.0(6) . .
C17 C18 N4 C19 6.8(13) . .
C17 C18 N4 Cd2 -166.4(7) . .
C20 C19 N4 C18 -6.7(12) . .
C20 C19 N4 Cd2 165.9(6) . .
O1 Cd2 N4 C18 -60.9(7) 1_645 .
O8 Cd2 N4 C18 105.9(6) . .
N2 Cd2 N4 C18 -170.6(7) 1_654 .
O10 Cd2 N4 C18 -162.3(7) . .
O7 Cd2 N4 C18 53.9(6) . .
O1 Cd2 N4 C19 126.6(7) 1_645 .
O8 Cd2 N4 C19 -66.6(6) . .
N2 Cd2 N4 C19 16.9(12) 1_654 .
O10 Cd2 N4 C19 25.2(6) . .
O7 Cd2 N4 C19 -118.7(6) . .
C28 C29 N5 C30 1.6(14) . .
C31 C30 N5 C29 -2.1(15) . .
N7 C54 N6 C52 -1.1(7) . .
N7 C54 N6 Cd1 -175.5(4) . .
C53 C52 N6 C54 0.4(7) . .
C53 C52 N6 Cd1 174.1(4) . .
O6 Cd1 N6 C54 106.2(5) . .
N9 Cd1 N6 C54 -25.0(19) 1_454 .
O3 Cd1 N6 C54 -63.5(5) . .
O9 Cd1 N6 C54 18.8(5) . .
O5 Cd1 N6 C54 159.9(5) . .
O4 Cd1 N6 C54 -115.6(5) . .
C41 Cd1 N6 C54 133.0(5) . .
C42 Cd1 N6 C54 -89.0(5) . .
O6 Cd1 N6 C52 -66.5(5) . .
N9 Cd1 N6 C52 162.3(15) 1_454 .
O3 Cd1 N6 C52 123.8(5) . .
O9 Cd1 N6 C52 -153.9(6) . .
O5 Cd1 N6 C52 -12.8(5) . .
O4 Cd1 N6 C52 71.6(5) . .
C41 Cd1 N6 C52 -39.7(5) . .
C42 Cd1 N6 C52 98.2(5) . .
C52 C53 N7 C54 -1.0(7) . .
C52 C53 N7 C56 -176.3(6) . .
N6 C54 N7 C53 1.4(7) . .
N6 C54 N7 C56 176.8(5) . .
C60 C56 N7 C53 -150.2(6) . .
C55 C56 N7 C53 34.6(8) . .
C60 C56 N7 C54 35.3(8) . .
C55 C56 N7 C54 -139.9(6) . .
C57 C58 N8 C72 -30.0(9) . .
C59 C58 N8 C72 148.8(6) . .
C57 C58 N8 C62 154.9(6) . .
C59 C58 N8 C62 -26.4(9) . .
C74 C72 N8 C58 -43.5(10) . .
C73 C72 N8 C58 136.9(7) . .
C74 C72 N8 C62 131.6(7) . .
C73 C72 N8 C62 -48.0(9) . .
C63 C62 N8 C58 -51.1(10) . .
C61 C62 N8 C58 124.8(7) . .
C63 C62 N8 C72 133.7(7) . .
C61 C62 N8 C72 -50.5(9) . .
C71 C70 N10 C69 -0.4(11) . .
C68 C69 N10 C70 0.6(12) . .
O2 C49 O1 Cd2 -10.6(10) . 1_465
C48 C49 O1 Cd2 171.6(5) . 1_465
O4 C42 O3 Cd1 1.3(8) . .
C43 C42 O3 Cd1 -179.0(6) . .
N6 Cd1 O3 C42 -101.6(5) . .
O6 Cd1 O3 C42 -171.9(9) . .
N9 Cd1 O3 C42 82.8(5) 1_454 .
O9 Cd1 O3 C42 168.8(5) . .
O5 Cd1 O3 C42 -21.7(6) . .
O4 Cd1 O3 C42 -0.7(5) . .
C41 Cd1 O3 C42 -33.1(9) . .
O3 C42 O4 Cd1 -1.2(8) . .
C43 C42 O4 Cd1 179.0(6) . .
N6 Cd1 O4 C42 79.9(5) . .
O6 Cd1 O4 C42 178.2(4) . .
N9 Cd1 O4 C42 -93.0(5) 1_454 .
O3 Cd1 O4 C42 0.7(4) . .
O9 Cd1 O4 C42 -14.0(6) . .
O5 Cd1 O4 C42 166.2(5) . .
C41 Cd1 O4 C42 170.6(5) . .
O6 C41 O5 Cd1 -1.8(6) . .
C37 C41 O5 Cd1 177.7(5) . .
N6 Cd1 O5 C41 -93.3(4) . .
O6 Cd1 O5 C41 1.0(4) . .
N9 Cd1 O5 C41 87.4(4) 1_454 .
O3 Cd1 O5 C41 -172.3(4) . .
O9 Cd1 O5 C41 -8.8(6) . .
O4 Cd1 O5 C41 171.0(4) . .
C42 Cd1 O5 C41 177.7(4) . .
O5 C41 O6 Cd1 1.8(6) . .
C37 C41 O6 Cd1 -177.7(5) . .
N6 Cd1 O6 C41 84.0(4) . .
N9 Cd1 O6 C41 -101.4(4) 1_454 .
O3 Cd1 O6 C41 153.7(10) . .
O9 Cd1 O6 C41 172.8(4) . .
O5 Cd1 O6 C41 -1.0(4) . .
O4 Cd1 O6 C41 -15.9(5) . .
C42 Cd1 O6 C41 -12.8(10) . .
O8 C32 O7 Cd2 -1.6(8) . .
C33 C32 O7 Cd2 177.6(7) . .
O1 Cd2 O7 C32 179.7(5) 1_645 .
O8 Cd2 O7 C32 0.9(5) . .
N2 Cd2 O7 C32 -71.0(6) 1_654 .
N4 Cd2 O7 C32 98.4(5) . .
O10 Cd2 O7 C32 30.6(7) . .
O7 C32 O8 Cd2 1.8(10) . .
C33 C32 O8 Cd2 -177.4(6) . .
O1 Cd2 O8 C32 -5.7(14) 1_645 .
N2 Cd2 O8 C32 112.9(5) 1_654 .
N4 Cd2 O8 C32 -81.7(5) . .
O10 Cd2 O8 C32 -162.7(5) . .
O7 Cd2 O8 C32 -0.9(5) . .
